data_1527005
loop_
_publ_author_name
'Yan, W.'
'Yu, J.'
'Xu, R.'
'Shi, Z.'
'Miao, P.'
'Wang, Y.'
'Wang, K.'

_publ_section_title
;
 An anionic framework aluminophosphate ((C H2)6 N4 H3 * (H2 O)) (Al11 P12
 O48)
;
_journal_name_full 'Microporous and Mesoporous Materials'
_journal_page_first 151
_journal_page_last 158
_journal_volume 50
_journal_year 2001
_chemical_formula_sum 'Al11 O48 P12'
_chemical_name_systematic '((C H2)6 N4 H3 (H2 O)) (Al11 P12 O48)'
_space_group_IT_number 167
_symmetry_space_group_name_Hall '-R 3 2"c'
_symmetry_space_group_name_H-M 'R -3 c :H'
_cell_angle_alpha 90
_cell_angle_beta 90
_cell_angle_gamma 120
_cell_formula_units_Z 6
_cell_length_a 14.088
_cell_length_b 14.088
_cell_length_c 42.199
_cell_volume 7253.230
_citation_journal_id_ASTM MIMMFJ
_cod_data_source_file Yan_MIMMFJ_2001_1777.cif
_cod_data_source_block Al11O48P12
_cod_original_cell_volume 7253.231
_cod_database_code 1527005

loop_
_symmetry_equiv_pos_as_xyz
x,y,z
-y,x-y,z
-x+y,-x,z
y,x,-z+1/2
-x,-x+y,-z+1/2
x-y,-y,-z+1/2
-x,-y,-z
y,-x+y,-z
x-y,x,-z
-y,-x,z-1/2
x,x-y,z-1/2
-x+y,y,z-1/2
x+2/3,y+1/3,z+1/3
-y+2/3,x-y+1/3,z+1/3
-x+y+2/3,-x+1/3,z+1/3
y+2/3,x+1/3,-z+5/6
-x+2/3,-x+y+1/3,-z+5/6
x-y+2/3,-y+1/3,-z+5/6
-x+2/3,-y+1/3,-z+1/3
y+2/3,-x+y+1/3,-z+1/3
x-y+2/3,x+1/3,-z+1/3
-y+2/3,-x+1/3,z-1/6
x+2/3,x-y+1/3,z-1/6
-x+y+2/3,y+1/3,z-1/6
x+1/3,y+2/3,z+2/3
-y+1/3,x-y+2/3,z+2/3
-x+y+1/3,-x+2/3,z+2/3
y+1/3,x+2/3,-z+7/6
-x+1/3,-x+y+2/3,-z+7/6
x-y+1/3,-y+2/3,-z+7/6
-x+1/3,-y+2/3,-z+2/3
y+1/3,-x+y+2/3,-z+2/3
x-y+1/3,x+2/3,-z+2/3
-y+1/3,-x+2/3,z+1/6
x+1/3,x-y+2/3,z+1/6
-x+y+1/3,y+2/3,z+1/6

loop_
_atom_site_label
_atom_site_type_symbol
_atom_site_fract_x
_atom_site_fract_y
_atom_site_fract_z
_atom_site_occupancy
_atom_site_U_iso_or_equiv
O6 O-2 0.2086 0.6147 0.0786 1 0.0
O2 O-2 0.1213 0.7531 0.0088 1 0.0
P1 P+5 0.2411 0.8161 0.0206 1 0.0
O4 O-2 0.3099 0.8995 -0.0048 1 0.0
O8 O-2 0.0737 0.6293 0.1121 1 0.0
Al2 Al+3 0.0039 0.6678 0.031 1 0.0
O1 O-2 0.2401 0.8755 0.0504 1 0.0
Al3 Al+3 0.3333 0.6667 0.0526 1 0.0
O3 O-2 0.2861 0.7409 0.0258 1 0.0
P2 P+5 0.088 0.57 0.0839 1 0.0
O5 O-2 0.0295 0.5832 0.0553 1 0.0
Al1 Al+3 0.2923 0.959 0.0833 1 0.0
O7 O-2 0.0269 0.4468 0.0915 1 0.0
